data_4309501
loop_
_publ_author_name
'Alexander Schiller'
'Rosario Scopelliti'
'Meriem Benmelouka'
'Kay Severin'

_publ_contact_author_address
;
Institut des Sciences et Ingi\'enierie Chimiques
\'Ecole Polytechnique F\'ed\'erale de Lausanne(EPFL)
1015 Lausanne
Switzerland
;
_publ_contact_author_email kay.severin@epfl.ch
_publ_contact_author_fax '+41 21 693 9305'
_publ_contact_author_name 'Kay Severin'
_publ_contact_author_phone '+41 21 693 9302'
_publ_section_title
;
Highly Cross-linked Polymers Containing N,N',N''-Chelate Ligands for
the Cu(II)-Mediated Hydrolysis of Phosphoesters
;
_journal_name_full 'Inorganic Chemistry'
_journal_page_first 6482
_journal_page_last 6492
_journal_paper_doi 10.1021/ic0504588
_journal_volume 44
_journal_year 2005
_chemical_formula_moiety 'C15 H15 N6 P, 0.5(C6 H6)'
_chemical_formula_sum 'C18 H18 N6 P'
_chemical_formula_weight 349.35
_chemical_name_systematic
; 
 ? 
;
_space_group_IT_number 2
_symmetry_cell_setting triclinic
_symmetry_space_group_name_Hall '-P 1'
_symmetry_space_group_name_H-M 'P -1'
_atom_sites_solution_hydrogens geom
_atom_sites_solution_primary direct
_atom_sites_solution_secondary difmap
_audit_creation_method SHELXL-97
_cell_angle_alpha 89.12(4)
_cell_angle_beta 80.58(2)
_cell_angle_gamma 77.85(2)
_cell_formula_units_Z 2
_cell_length_a 7.9426(14)
_cell_length_b 9.506(4)
_cell_length_c 11.930(5)
_cell_measurement_reflns_used 986
_cell_measurement_temperature 140(2)
_cell_measurement_theta_max 23.28475
_cell_measurement_theta_min 1.72825
_cell_volume 868.5(5)
_computing_cell_refinement 'Oxford Diffraction, CrysAlis RED'
_computing_data_collection 'marresearch, mar345'
_computing_data_reduction 'Oxford Diffraction, CrysAlis RED'
_computing_molecular_graphics 'Bruker SHELXTL'
_computing_publication_material 'Bruker SHELXTL'
_computing_structure_refinement 'SHELXL-97 (Sheldrick, 1997)'
_computing_structure_solution 'SHELXS-97 (Sheldrick, 1990)'
_diffrn_ambient_temperature 140(2)
_diffrn_measured_fraction_theta_full 0.939
_diffrn_measured_fraction_theta_max 0.939
_diffrn_measurement_device_type 'marrsearch, mar345'
_diffrn_measurement_method '60 images with deltaphi = 3 deg. and exp. time = 180 sec.'
_diffrn_radiation_monochromator graphite
_diffrn_radiation_source 'fine-focus sealed tube'
_diffrn_radiation_type MoK\a
_diffrn_radiation_wavelength 0.71070
_diffrn_reflns_av_R_equivalents 0.0300
_diffrn_reflns_av_sigmaI/netI 0.0335
_diffrn_reflns_limit_h_max 8
_diffrn_reflns_limit_h_min -8
_diffrn_reflns_limit_k_max 11
_diffrn_reflns_limit_k_min -11
_diffrn_reflns_limit_l_max 14
_diffrn_reflns_limit_l_min -14
_diffrn_reflns_number 5648
_diffrn_reflns_theta_full 25.03
_diffrn_reflns_theta_max 25.03
_diffrn_reflns_theta_min 3.07
_exptl_absorpt_coefficient_mu 0.172
_exptl_absorpt_correction_T_max 1.0318
_exptl_absorpt_correction_T_min 0.9107
_exptl_absorpt_correction_type multi-scan
_exptl_absorpt_process_details
; 
[c.f. r.h. blessing, acta cryst. (1995), a51, 33-38] 
;
_exptl_crystal_colour colourless
_exptl_crystal_density_diffrn 1.336
_exptl_crystal_density_method 'not measured'
_exptl_crystal_description prismatic
_exptl_crystal_F_000 366
_exptl_crystal_size_max 0.12
_exptl_crystal_size_mid 0.10
_exptl_crystal_size_min 0.08
_refine_diff_density_max 0.358
_refine_diff_density_min -0.380
_refine_diff_density_rms 0.081
_refine_ls_extinction_coef 0.019(7)
_refine_ls_extinction_expression Fc^*^=kFc[1+0.001xFc^2^\l^3^/sin(2\q)]^-1/4^
_refine_ls_extinction_method SHELXL
_refine_ls_goodness_of_fit_ref 1.097
_refine_ls_hydrogen_treatment mixed
_refine_ls_matrix_type full
_refine_ls_number_parameters 227
_refine_ls_number_reflns 2889
_refine_ls_number_restraints 0
_refine_ls_restrained_S_all 1.097
_refine_ls_R_factor_all 0.0581
_refine_ls_R_factor_gt 0.0497
_refine_ls_shift/su_max 0.000
_refine_ls_shift/su_mean 0.000
_refine_ls_structure_factor_coef Fsqd
_refine_ls_weighting_details 'calc w=1/[\s^2^(Fo^2^)+(0.1001P)^2^+0.1561P] where P=(Fo^2^+2Fc^2^)/3'
_refine_ls_weighting_scheme calc
_refine_ls_wR_factor_gt 0.1355
_refine_ls_wR_factor_ref 0.1492
_reflns_number_gt 2407
_reflns_number_total 2889
_reflns_threshold_expression >2sigma(I)
_cod_data_source_file ic0504588si20050328_062108_2.cif
_cod_data_source_block ligand1
_cod_depositor_comments
;
The following automatic conversions were performed:
'_symmetry_cell_setting' value 'Triclinic' changed to 'triclinic'
according to '/home/saulius/struct/CIF-dictionaries/cif_core.dic'
dictionary named 'cif_core.dic' version 2.4.1 from 2010-06-29.

Automatic conversion script
Id: cif_fix_enum 1527 2010-12-29 10:47:43Z saulius 
;
_cod_original_cell_volume 868.6(6)
_cod_database_code 4309501

loop_
_symmetry_equiv_pos_as_xyz
'x, y, z'
'-x, -y, -z'

loop_
_atom_site_label
_atom_site_type_symbol
_atom_site_fract_x
_atom_site_fract_y
_atom_site_fract_z
_atom_site_U_iso_or_equiv
_atom_site_adp_type
_atom_site_occupancy
_atom_site_symmetry_multiplicity
_atom_site_calc_flag
_atom_site_refinement_flags
_atom_site_disorder_assembly
_atom_site_disorder_group
P1 P 0.15120(7) -0.05890(6) 0.13762(4) 0.0268(2) Uani 1 1 d . . .
N1 N 0.0949(2) 0.08603(18) 0.35706(14) 0.0274(4) Uani 1 1 d . . .
N2 N -0.0792(2) 0.17769(18) 0.23266(16) 0.0306(4) Uani 1 1 d . . .
N3 N 0.4733(2) 0.01577(19) 0.14777(15) 0.0286(4) Uani 1 1 d . . .
N4 N 0.4796(2) -0.21788(19) 0.17205(16) 0.0319(4) Uani 1 1 d . . .
N5 N 0.1175(2) -0.34522(18) 0.12936(15) 0.0283(4) Uani 1 1 d . . .
N6 N 0.0422(2) -0.25076(19) 0.30467(15) 0.0295(4) Uani 1 1 d . . .
C1 C 0.0504(3) 0.0706(2) 0.25165(18) 0.0278(5) Uani 1 1 d . . .
C2 C -0.1195(3) 0.2626(2) 0.32920(19) 0.0328(5) Uani 1 1 d . . .
H2 H -0.2090 0.3472 0.3410 0.039 Uiso 1 1 calc R . .
C3 C -0.0145(3) 0.2094(2) 0.40552(19) 0.0313(5) Uani 1 1 d . . .
H3 H -0.0162 0.2495 0.4783 0.038 Uiso 1 1 calc R . .
C4 C 0.2236(3) -0.0082(2) 0.40810(18) 0.0319(5) Uani 1 1 d . . .
H4 H 0.2780 -0.0976 0.3706 0.038 Uiso 1 1 calc R . .
C5 C 0.2719(3) 0.0206(3) 0.5038(2) 0.0372(5) Uani 1 1 d . . .
H5A H 0.2200 0.1091 0.5433 0.045 Uiso 1 1 calc R . .
H5B H 0.3589 -0.0470 0.5335 0.045 Uiso 1 1 calc R . .
C6 C 0.3805(3) -0.0918(2) 0.15422(17) 0.0270(5) Uani 1 1 d . . .
C7 C 0.6397(3) -0.0470(2) 0.16512(19) 0.0323(5) Uani 1 1 d . . .
H7 H 0.7340 -0.0004 0.1671 0.039 Uiso 1 1 calc R . .
C8 C 0.6407(3) -0.1888(2) 0.17873(19) 0.0339(5) Uani 1 1 d . . .
H8 H 0.7397 -0.2592 0.1913 0.041 Uiso 1 1 calc R . .
C9 C 0.4067(3) 0.1643(2) 0.1341(2) 0.0339(5) Uani 1 1 d . . .
H9 H 0.3101 0.1910 0.0951 0.041 Uiso 1 1 calc R . .
C10 C 0.4705(3) 0.2668(3) 0.1722(2) 0.0427(6) Uani 1 1 d . . .
H10A H 0.5672 0.2434 0.2116 0.051 Uiso 1 1 calc R . .
H10B H 0.4202 0.3646 0.1604 0.051 Uiso 1 1 calc R . .
C11 C 0.1005(3) -0.2261(2) 0.19745(18) 0.0268(5) Uani 1 1 d . . .
C12 C 0.0679(3) -0.4510(2) 0.19958(18) 0.0298(5) Uani 1 1 d . . .
H12 H 0.0668 -0.5466 0.1781 0.036 Uiso 1 1 calc R . .
C13 C 0.0210(3) -0.3911(2) 0.30528(19) 0.0306(5) Uani 1 1 d . . .
H13 H -0.0208 -0.4393 0.3710 0.037 Uiso 1 1 calc R . .
C14 C 0.1778(3) -0.3562(2) 0.01052(19) 0.0354(5) Uani 1 1 d . . .
H14 H 0.1703 -0.2695 -0.0309 0.043 Uiso 1 1 calc R . .
C15 C 0.2432(3) -0.4777(3) -0.0458(2) 0.0419(6) Uani 1 1 d . . .
H15A H 0.2526 -0.5663 -0.0070 0.050 Uiso 1 1 calc R . .
H15B H 0.2813 -0.4772 -0.1256 0.050 Uiso 1 1 calc R . .
C16 C 0.4395(3) -0.4491(3) 0.4011(2) 0.0409(6) Uani 1 1 d . . .
H16 H 0.3986 -0.4147 0.3332 0.049 Uiso 1 1 calc R . .
C17 C 0.5479(3) -0.3793(3) 0.4486(2) 0.0412(6) Uani 1 1 d . . .
H17 H 0.5805 -0.2963 0.4138 0.049 Uiso 1 1 calc R . .
C18 C 0.6091(3) -0.4310(3) 0.5475(2) 0.0410(6) Uani 1 1 d . . .
H18 H 0.6845 -0.3837 0.5797 0.049 Uiso 1 1 calc R . .

loop_
_atom_site_aniso_label
_atom_site_aniso_U_11
_atom_site_aniso_U_22
_atom_site_aniso_U_33
_atom_site_aniso_U_23
_atom_site_aniso_U_13
_atom_site_aniso_U_12
P1 0.0263(4) 0.0263(3) 0.0280(4) 0.0011(2) -0.0051(2) -0.0054(2)
N1 0.0260(10) 0.0272(9) 0.0287(9) -0.0001(7) -0.0032(7) -0.0055(7)
N2 0.0285(10) 0.0260(9) 0.0365(10) 0.0015(8) -0.0054(7) -0.0044(7)
N3 0.0268(10) 0.0294(9) 0.0298(9) 0.0006(7) -0.0039(7) -0.0066(7)
N4 0.0290(10) 0.0299(10) 0.0358(10) -0.0014(8) -0.0054(7) -0.0038(7)
N5 0.0278(10) 0.0282(9) 0.0290(9) -0.0006(7) -0.0047(7) -0.0057(7)
N6 0.0315(10) 0.0298(9) 0.0280(9) 0.0017(7) -0.0042(7) -0.0093(7)
C1 0.0277(11) 0.0262(11) 0.0312(11) 0.0030(8) -0.0053(8) -0.0088(8)
C2 0.0298(12) 0.0258(11) 0.0402(13) -0.0008(9) -0.0010(9) -0.0035(8)
C3 0.0340(12) 0.0272(11) 0.0314(11) -0.0030(9) 0.0004(9) -0.0080(9)
C4 0.0311(12) 0.0329(12) 0.0302(11) 0.0026(9) -0.0034(8) -0.0049(9)
C5 0.0356(13) 0.0417(13) 0.0346(12) -0.0025(10) -0.0077(9) -0.0069(10)
C6 0.0284(11) 0.0276(11) 0.0236(10) -0.0006(8) -0.0021(8) -0.0046(8)
C7 0.0244(11) 0.0368(12) 0.0357(12) -0.0005(9) -0.0071(8) -0.0050(9)
C8 0.0277(12) 0.0345(12) 0.0378(13) -0.0027(9) -0.0059(9) -0.0023(9)
C9 0.0299(12) 0.0306(11) 0.0429(13) 0.0099(10) -0.0091(9) -0.0082(9)
C10 0.0362(14) 0.0333(13) 0.0592(16) 0.0015(11) -0.0106(11) -0.0066(10)
C11 0.0229(11) 0.0276(11) 0.0299(11) -0.0016(8) -0.0069(8) -0.0035(8)
C12 0.0289(12) 0.0240(10) 0.0366(12) 0.0016(9) -0.0057(9) -0.0055(8)
C13 0.0304(12) 0.0310(11) 0.0315(11) 0.0042(9) -0.0049(8) -0.0094(9)
C14 0.0438(13) 0.0346(12) 0.0295(12) -0.0022(9) -0.0022(9) -0.0147(10)
C15 0.0509(15) 0.0408(13) 0.0340(13) -0.0036(10) -0.0028(10) -0.0126(11)
C16 0.0387(14) 0.0437(14) 0.0367(13) 0.0051(11) -0.0068(10) -0.0003(10)
C17 0.0400(14) 0.0365(13) 0.0434(14) 0.0053(10) -0.0009(10) -0.0045(10)
C18 0.0348(13) 0.0455(14) 0.0425(14) -0.0001(11) -0.0075(10) -0.0072(10)

loop_
_atom_type_symbol
_atom_type_description
_atom_type_scat_dispersion_real
_atom_type_scat_dispersion_imag
_atom_type_scat_source
C C 0.0033 0.0016 'International Tables Vol C Tables 4.2.6.8 and 6.1.1.4'
H H 0.0000 0.0000 'International Tables Vol C Tables 4.2.6.8 and 6.1.1.4'
N N 0.0061 0.0033 'International Tables Vol C Tables 4.2.6.8 and 6.1.1.4'
P P 0.1023 0.0942 'International Tables Vol C Tables 4.2.6.8 and 6.1.1.4'

loop_
_geom_angle_atom_site_label_1
_geom_angle_atom_site_label_2
_geom_angle_atom_site_label_3
_geom_angle
_geom_angle_site_symmetry_1
_geom_angle_site_symmetry_3
_geom_angle_publ_flag
C1 P1 C6 101.73(10) . . ?
C1 P1 C11 102.24(10) . . ?
C6 P1 C11 98.39(10) . . ?
C3 N1 C1 106.26(18) . . ?
C3 N1 C4 126.31(19) . . ?
C1 N1 C4 127.40(18) . . ?
C1 N2 C2 105.24(18) . . ?
C6 N3 C7 106.96(18) . . ?
C6 N3 C9 126.35(18) . . ?
C7 N3 C9 126.55(18) . . ?
C6 N4 C8 104.91(18) . . ?
C11 N5 C12 106.55(18) . . ?
C11 N5 C14 126.07(18) . . ?
C12 N5 C14 127.37(18) . . ?
C11 N6 C13 105.14(18) . . ?
N2 C1 N1 111.09(18) . . ?
N2 C1 P1 118.39(16) . . ?
N1 C1 P1 130.28(16) . . ?
C3 C2 N2 110.84(19) . . ?
C3 C2 H2 124.6 . . ?
N2 C2 H2 124.6 . . ?
C2 C3 N1 106.57(19) . . ?
C2 C3 H3 126.7 . . ?
N1 C3 H3 126.7 . . ?
C5 C4 N1 124.1(2) . . ?
C5 C4 H4 118.0 . . ?
N1 C4 H4 118.0 . . ?
C4 C5 H5A 120.0 . . ?
C4 C5 H5B 120.0 . . ?
H5A C5 H5B 120.0 . . ?
N4 C6 N3 111.20(19) . . ?
N4 C6 P1 126.11(16) . . ?
N3 C6 P1 122.69(16) . . ?
C8 C7 N3 105.6(2) . . ?
C8 C7 H7 127.2 . . ?
N3 C7 H7 127.2 . . ?
C7 C8 N4 111.3(2) . . ?
C7 C8 H8 124.3 . . ?
N4 C8 H8 124.3 . . ?
C10 C9 N3 123.8(2) . . ?
C10 C9 H9 118.1 . . ?
N3 C9 H9 118.1 . . ?
C9 C10 H10A 120.0 . . ?
C9 C10 H10B 120.0 . . ?
H10A C10 H10B 120.0 . . ?
N6 C11 N5 111.35(18) . . ?
N6 C11 P1 127.62(16) . . ?
N5 C11 P1 121.01(16) . . ?
C13 C12 N5 106.10(19) . . ?
C13 C12 H12 127.0 . . ?
N5 C12 H12 127.0 . . ?
C12 C13 N6 110.85(19) . . ?
C12 C13 H13 124.6 . . ?
N6 C13 H13 124.6 . . ?
C15 C14 N5 124.3(2) . . ?
C15 C14 H14 117.8 . . ?
N5 C14 H14 117.8 . . ?
C14 C15 H15A 120.0 . . ?
C14 C15 H15B 120.0 . . ?
H15A C15 H15B 120.0 . . ?
C18 C16 C17 120.0(2) 2_646 . ?
C18 C16 H16 120.0 2_646 . ?
C17 C16 H16 120.0 . . ?
C16 C17 C18 119.8(2) . . ?
C16 C17 H17 120.1 . . ?
C18 C17 H17 120.1 . . ?
C16 C18 C17 120.2(2) 2_646 . ?
C16 C18 H18 119.9 2_646 . ?
C17 C18 H18 119.9 . . ?

loop_
_geom_bond_atom_site_label_1
_geom_bond_atom_site_label_2
_geom_bond_distance
_geom_bond_site_symmetry_2
_geom_bond_publ_flag
P1 C1 1.813(2) . ?
P1 C6 1.825(2) . ?
P1 C11 1.827(2) . ?
N1 C3 1.376(3) . ?
N1 C1 1.379(3) . ?
N1 C4 1.421(3) . ?
N2 C1 1.333(3) . ?
N2 C2 1.371(3) . ?
N3 C6 1.375(3) . ?
N3 C7 1.378(3) . ?
N3 C9 1.416(3) . ?
N4 C6 1.323(3) . ?
N4 C8 1.380(3) . ?
N5 C11 1.374(3) . ?
N5 C12 1.379(3) . ?
N5 C14 1.418(3) . ?
N6 C11 1.322(3) . ?
N6 C13 1.380(3) . ?
C2 C3 1.355(3) . ?
C2 H2 0.9500 . ?
C3 H3 0.9500 . ?
C4 C5 1.313(3) . ?
C4 H4 0.9500 . ?
C5 H5A 0.9500 . ?
C5 H5B 0.9500 . ?
C7 C8 1.354(3) . ?
C7 H7 0.9500 . ?
C8 H8 0.9500 . ?
C9 C10 1.307(3) . ?
C9 H9 0.9500 . ?
C10 H10A 0.9500 . ?
C10 H10B 0.9500 . ?
C12 C13 1.354(3) . ?
C12 H12 0.9500 . ?
C13 H13 0.9500 . ?
C14 C15 1.309(3) . ?
C14 H14 0.9500 . ?
C15 H15A 0.9500 . ?
C15 H15B 0.9500 . ?
C16 C18 1.383(4) 2_646 ?
C16 C17 1.384(4) . ?
C16 H16 0.9500 . ?
C17 C18 1.393(4) . ?
C17 H17 0.9500 . ?
C18 C16 1.383(4) 2_646 ?
C18 H18 0.9500 . ?

loop_
_geom_torsion_atom_site_label_1
_geom_torsion_atom_site_label_2
_geom_torsion_atom_site_label_3
_geom_torsion_atom_site_label_4
_geom_torsion
_geom_torsion_site_symmetry_1
_geom_torsion_site_symmetry_2
_geom_torsion_site_symmetry_3
_geom_torsion_site_symmetry_4
_geom_torsion_publ_flag
C2 N2 C1 N1 -0.7(2) . . . . ?
C2 N2 C1 P1 -175.62(14) . . . . ?
C3 N1 C1 N2 0.3(2) . . . . ?
C4 N1 C1 N2 178.40(18) . . . . ?
C3 N1 C1 P1 174.44(16) . . . . ?
C4 N1 C1 P1 -7.5(3) . . . . ?
C6 P1 C1 N2 141.60(17) . . . . ?
C11 P1 C1 N2 -117.01(17) . . . . ?
C6 P1 C1 N1 -32.1(2) . . . . ?
C11 P1 C1 N1 69.2(2) . . . . ?
C1 N2 C2 C3 0.9(2) . . . . ?
N2 C2 C3 N1 -0.7(2) . . . . ?
C1 N1 C3 C2 0.2(2) . . . . ?
C4 N1 C3 C2 -177.88(19) . . . . ?
C3 N1 C4 C5 -9.7(4) . . . . ?
C1 N1 C4 C5 172.6(2) . . . . ?
C8 N4 C6 N3 0.8(2) . . . . ?
C8 N4 C6 P1 179.99(16) . . . . ?
C7 N3 C6 N4 -1.3(2) . . . . ?
C9 N3 C6 N4 -177.19(19) . . . . ?
C7 N3 C6 P1 179.47(15) . . . . ?
C9 N3 C6 P1 3.6(3) . . . . ?
C1 P1 C6 N4 121.68(19) . . . . ?
C11 P1 C6 N4 17.2(2) . . . . ?
C1 P1 C6 N3 -59.26(19) . . . . ?
C11 P1 C6 N3 -163.70(17) . . . . ?
C6 N3 C7 C8 1.2(2) . . . . ?
C9 N3 C7 C8 177.1(2) . . . . ?
N3 C7 C8 N4 -0.8(3) . . . . ?
C6 N4 C8 C7 0.0(3) . . . . ?
C6 N3 C9 C10 151.4(2) . . . . ?
C7 N3 C9 C10 -23.6(4) . . . . ?
C13 N6 C11 N5 0.0(2) . . . . ?
C13 N6 C11 P1 178.63(16) . . . . ?
C12 N5 C11 N6 -0.6(2) . . . . ?
C14 N5 C11 N6 -179.45(19) . . . . ?
C12 N5 C11 P1 -179.35(15) . . . . ?
C14 N5 C11 P1 1.8(3) . . . . ?
C1 P1 C11 N6 -14.0(2) . . . . ?
C6 P1 C11 N6 90.0(2) . . . . ?
C1 P1 C11 N5 164.54(16) . . . . ?
C6 P1 C11 N5 -91.44(17) . . . . ?
C11 N5 C12 C13 1.0(2) . . . . ?
C14 N5 C12 C13 179.8(2) . . . . ?
N5 C12 C13 N6 -1.0(2) . . . . ?
C11 N6 C13 C12 0.6(2) . . . . ?
C11 N5 C14 C15 157.9(2) . . . . ?
C12 N5 C14 C15 -20.7(4) . . . . ?
C18 C16 C17 C18 0.7(4) 2_646 . . . ?
C16 C17 C18 C16 -0.7(4) . . . 2_646 ?
